data_4501001
loop_
_publ_author_name
'Ji, Baoming'
'Wang, Weizhou'
'Deng, Dongsheng'
'Zhang, Yu'

_publ_section_title
;
 Symmetrical Bifurcated Halogen Bond: Design and Synthesis
;
_journal_issue 8
_journal_name_full 'Crystal Growth &amp; Design'
_journal_page_first 3622
_journal_paper_doi 10.1021/cg200603z
_journal_volume 11
_journal_year 2011
_chemical_formula_sum 'C17 H6 F4 I2 N2 O'
_chemical_formula_weight 584.04
_chemical_name_systematic
;

 ?

;
_space_group_IT_number 2
_symmetry_cell_setting triclinic
_symmetry_space_group_name_Hall '-P 1'
_symmetry_space_group_name_H-M 'P -1'
_atom_sites_solution_hydrogens geom
_atom_sites_solution_primary direct
_atom_sites_solution_secondary difmap
_audit_creation_method SHELXL-97
_cell_angle_alpha 108.0410(10)
_cell_angle_beta 92.996(2)
_cell_angle_gamma 97.953(2)
_cell_formula_units_Z 2
_cell_length_a 4.9382(7)
_cell_length_b 12.6849(18)
_cell_length_c 14.696(2)
_cell_measurement_reflns_used 3234
_cell_measurement_temperature 296(2)
_cell_measurement_theta_max 26.99
_cell_measurement_theta_min 2.59
_cell_volume 862.5(2)
_computing_cell_refinement 'Bruker SMART'
_computing_data_collection 'Bruker SMART'
_computing_data_reduction 'Bruker SAINT'
_computing_molecular_graphics 'Bruker SHELXTL'
_computing_publication_material 'Bruker SHELXTL'
_computing_structure_refinement 'SHELXL-97 (Sheldrick, 1997)'
_computing_structure_solution 'SHELXS-97 (Sheldrick, 1990)'
_diffrn_ambient_temperature 296(2)
_diffrn_measured_fraction_theta_full 0.992
_diffrn_measured_fraction_theta_max 0.992
_diffrn_measurement_device_type 'CCD area detector'
_diffrn_measurement_method 'phi and omega scans'
_diffrn_radiation_monochromator graphite
_diffrn_radiation_source 'fine-focus sealed tube'
_diffrn_radiation_type MoK\a
_diffrn_radiation_wavelength 0.71073
_diffrn_reflns_av_R_equivalents 0.0165
_diffrn_reflns_av_sigmaI/netI 0.0228
_diffrn_reflns_limit_h_max 5
_diffrn_reflns_limit_h_min -5
_diffrn_reflns_limit_k_max 15
_diffrn_reflns_limit_k_min -15
_diffrn_reflns_limit_l_max 17
_diffrn_reflns_limit_l_min -17
_diffrn_reflns_number 6402
_diffrn_reflns_theta_full 25.50
_diffrn_reflns_theta_max 25.50
_diffrn_reflns_theta_min 2.59
_diffrn_standards_decay_% 0
_diffrn_standards_interval_count 0
_diffrn_standards_interval_time 0
_diffrn_standards_number 0
_exptl_absorpt_coefficient_mu 3.696
_exptl_absorpt_correction_T_max 0.6257
_exptl_absorpt_correction_T_min 0.2594
_exptl_absorpt_correction_type multi-scan
_exptl_absorpt_process_details sadabs
_exptl_crystal_colour colourless
_exptl_crystal_density_diffrn 2.249
_exptl_crystal_density_method 'not measured'
_exptl_crystal_description block
_exptl_crystal_F_000 544
_exptl_crystal_size_max 0.50
_exptl_crystal_size_mid 0.18
_exptl_crystal_size_min 0.14
_refine_diff_density_max 0.910
_refine_diff_density_min -0.652
_refine_diff_density_rms 0.067
_refine_ls_extinction_method none
_refine_ls_goodness_of_fit_ref 1.035
_refine_ls_hydrogen_treatment constr
_refine_ls_matrix_type full
_refine_ls_number_parameters 235
_refine_ls_number_reflns 3171
_refine_ls_number_restraints 0
_refine_ls_restrained_S_all 1.035
_refine_ls_R_factor_all 0.0323
_refine_ls_R_factor_gt 0.0250
_refine_ls_shift/su_max 0.001
_refine_ls_shift/su_mean 0.000
_refine_ls_structure_factor_coef Fsqd
_refine_ls_weighting_details 'calc w=1/[\s^2^(Fo^2^)+(0.0299P)^2^+0.3966P] where P=(Fo^2^+2Fc^2^)/3'
_refine_ls_weighting_scheme calc
_refine_ls_wR_factor_gt 0.0585
_refine_ls_wR_factor_ref 0.0626
_reflns_number_gt 2694
_reflns_number_total 3171
_reflns_threshold_expression >2sigma(I)
_cod_data_source_file cg200603z_si_002.cif
_cod_data_source_block INNO
_cod_depositor_comments
;
The following automatic conversions were performed:

'_symmetry_cell_setting' value 'Triclinic' changed to 'triclinic'
according to /home/saulius/struct/CIF-dictionaries/cif_core.dic
dictionary named 'cif_core.dic' version 2.4.1 from 2010-06-29.

Automatic conversion script
Id: cif_fix_values 1715 2011-07-08 13:25:40Z adriana 
;
_cod_original_sg_symbol_H-M P-1
_cod_database_code 4501001

loop_
_symmetry_equiv_pos_as_xyz
'x, y, z'
'-x, -y, -z'

loop_
_atom_site_label
_atom_site_type_symbol
_atom_site_fract_x
_atom_site_fract_y
_atom_site_fract_z
_atom_site_U_iso_or_equiv
_atom_site_adp_type
_atom_site_occupancy
_atom_site_symmetry_multiplicity
_atom_site_calc_flag
_atom_site_refinement_flags
C1 C 0.9046(7) 0.7023(3) 0.9365(2) 0.0472(8) Uani 1 1 d .
C2 C 1.1084(7) 0.6521(3) 0.9685(3) 0.0536(9) Uani 1 1 d .
C3 C 1.1483(8) 0.5457(4) 0.9123(3) 0.0648(11) Uani 1 1 d .
H3 H 1.2813 0.5091 0.9308 0.078 Uiso 1 1 calc R
C4 C 0.9785(9) 0.4981(4) 0.8276(3) 0.0684(11) Uani 1 1 d .
H4 H 0.9943 0.4267 0.7877 0.082 Uiso 1 1 calc R
C5 C 0.7848(9) 0.5553(3) 0.8015(3) 0.0648(10) Uani 1 1 d .
H5 H 0.6760 0.5206 0.7435 0.078 Uiso 1 1 calc R
C6 C 0.9021(7) 0.8136(3) 1.0114(3) 0.0493(8) Uani 1 1 d .
C7 C 1.1007(7) 0.8277(3) 1.0863(3) 0.0540(9) Uani 1 1 d .
C8 C 1.1342(9) 0.9235(4) 1.1650(3) 0.0681(11) Uani 1 1 d .
H8 H 1.2645 0.9355 1.2167 0.082 Uiso 1 1 calc R
C9 C 0.9650(9) 1.0007(4) 1.1633(3) 0.0720(12) Uani 1 1 d .
H9 H 0.9805 1.0670 1.2145 0.086 Uiso 1 1 calc R
C10 C 0.7729(8) 0.9799(3) 1.0859(3) 0.0643(10) Uani 1 1 d .
H10 H 0.6622 1.0340 1.0873 0.077 Uiso 1 1 calc R
C11 C 1.2412(8) 0.7277(4) 1.0633(3) 0.0614(10) Uani 1 1 d .
C12 C -0.1860(7) 0.2536(3) 0.3953(2) 0.0468(8) Uani 1 1 d .
C13 C -0.2542(7) 0.1652(3) 0.4300(3) 0.0526(9) Uani 1 1 d .
C14 C -0.1146(8) 0.1577(3) 0.5097(3) 0.0531(9) Uani 1 1 d .
C15 C 0.1073(8) 0.2389(3) 0.5588(3) 0.0513(8) Uani 1 1 d .
C16 C 0.1772(8) 0.3274(3) 0.5246(3) 0.0533(9) Uani 1 1 d .
C17 C 0.0318(7) 0.3350(3) 0.4453(3) 0.0487(8) Uani 1 1 d .
F1 F -0.4681(5) 0.08375(19) 0.38466(19) 0.0797(7) Uani 1 1 d .
F2 F -0.1927(5) 0.07003(18) 0.54061(18) 0.0736(6) Uani 1 1 d .
F3 F 0.3875(5) 0.4093(2) 0.56939(17) 0.0777(7) Uani 1 1 d .
F4 F 0.1061(5) 0.42475(17) 0.41613(16) 0.0645(6) Uani 1 1 d .
I1 I -0.40733(5) 0.26809(2) 0.275808(17) 0.05563(9) Uani 1 1 d .
I2 I 0.31506(6) 0.23192(2) 0.683179(19) 0.06661(10) Uani 1 1 d .
N1 N 0.7441(6) 0.6580(3) 0.8549(2) 0.0564(8) Uani 1 1 d .
N2 N 0.7339(6) 0.8858(3) 1.0073(2) 0.0557(7) Uani 1 1 d .
O1 O 1.4243(6) 0.7091(3) 1.1119(2) 0.0795(9) Uani 1 1 d .

loop_
_atom_site_aniso_label
_atom_site_aniso_U_11
_atom_site_aniso_U_22
_atom_site_aniso_U_33
_atom_site_aniso_U_23
_atom_site_aniso_U_13
_atom_site_aniso_U_12
C1 0.0439(19) 0.056(2) 0.0442(19) 0.0214(16) 0.0059(15) 0.0036(16)
C2 0.048(2) 0.062(2) 0.060(2) 0.0323(19) 0.0119(17) 0.0087(17)
C3 0.061(2) 0.073(3) 0.076(3) 0.042(2) 0.019(2) 0.020(2)
C4 0.085(3) 0.058(2) 0.066(3) 0.019(2) 0.019(2) 0.019(2)
C5 0.074(3) 0.060(2) 0.057(2) 0.015(2) 0.006(2) 0.009(2)
C6 0.0442(19) 0.056(2) 0.053(2) 0.0240(17) 0.0103(16) 0.0051(16)
C7 0.045(2) 0.069(2) 0.048(2) 0.0230(18) 0.0055(16) 0.0010(17)
C8 0.059(2) 0.083(3) 0.054(2) 0.018(2) 0.0004(19) -0.006(2)
C9 0.071(3) 0.067(3) 0.063(3) 0.004(2) 0.012(2) 0.002(2)
C10 0.061(2) 0.061(2) 0.067(3) 0.016(2) 0.011(2) 0.0067(19)
C11 0.050(2) 0.084(3) 0.060(2) 0.041(2) 0.0026(19) 0.003(2)
C12 0.050(2) 0.0459(19) 0.0434(18) 0.0113(15) 0.0070(15) 0.0114(16)
C13 0.053(2) 0.0404(18) 0.059(2) 0.0108(16) 0.0057(17) -0.0011(16)
C14 0.054(2) 0.0443(19) 0.065(2) 0.0202(18) 0.0146(18) 0.0086(16)
C15 0.058(2) 0.054(2) 0.0465(19) 0.0181(16) 0.0119(17) 0.0187(17)
C16 0.052(2) 0.048(2) 0.055(2) 0.0123(17) 0.0034(17) 0.0020(16)
C17 0.057(2) 0.0417(18) 0.048(2) 0.0165(15) 0.0094(16) 0.0040(16)
F1 0.0797(16) 0.0625(14) 0.0868(18) 0.0260(13) -0.0102(13) -0.0207(12)
F2 0.0844(16) 0.0587(13) 0.0888(17) 0.0415(13) 0.0141(13) 0.0053(12)
F3 0.0797(16) 0.0704(15) 0.0717(16) 0.0244(13) -0.0199(13) -0.0190(13)
F4 0.0790(15) 0.0521(12) 0.0622(13) 0.0257(10) 0.0020(11) -0.0053(11)
I1 0.05731(16) 0.05673(16) 0.04864(15) 0.01223(11) 0.00178(11) 0.00742(11)
I2 0.0758(2) 0.07440(19) 0.05917(17) 0.02740(14) 0.00629(13) 0.03022(15)
N1 0.0556(18) 0.0603(19) 0.0539(18) 0.0201(16) 0.0019(15) 0.0092(15)
N2 0.0512(17) 0.0591(18) 0.0560(19) 0.0181(15) 0.0036(14) 0.0080(15)
O1 0.0688(19) 0.101(2) 0.082(2) 0.0510(19) -0.0091(16) 0.0147(17)

loop_
_atom_type_symbol
_atom_type_description
_atom_type_scat_dispersion_real
_atom_type_scat_dispersion_imag
_atom_type_scat_source
C C 0.0033 0.0016 'International Tables Vol C Tables 4.2.6.8 and 6.1.1.4'
H H 0.0000 0.0000 'International Tables Vol C Tables 4.2.6.8 and 6.1.1.4'
N N 0.0061 0.0033 'International Tables Vol C Tables 4.2.6.8 and 6.1.1.4'
O O 0.0106 0.0060 'International Tables Vol C Tables 4.2.6.8 and 6.1.1.4'
F F 0.0171 0.0103 'International Tables Vol C Tables 4.2.6.8 and 6.1.1.4'
I I -0.4742 1.8119 'International Tables Vol C Tables 4.2.6.8 and 6.1.1.4'

loop_
_geom_angle_atom_site_label_1
_geom_angle_atom_site_label_2
_geom_angle_atom_site_label_3
_geom_angle
N1 C1 C2 125.4(3)
N1 C1 C6 126.9(3)
C2 C1 C6 107.7(3)
C3 C2 C1 119.1(4)
C3 C2 C11 131.9(4)
C1 C2 C11 109.0(3)
C4 C3 C2 116.0(4)
C4 C3 H3 122.0
C2 C3 H3 122.0
C3 C4 C5 120.6(4)
C3 C4 H4 119.7
C5 C4 H4 119.7
N1 C5 C4 124.1(4)
N1 C5 H5 118.0
C4 C5 H5 118.0
N2 C6 C7 125.8(4)
N2 C6 C1 125.6(3)
C7 C6 C1 108.6(3)
C8 C7 C6 119.4(4)
C8 C7 C11 131.7(4)
C6 C7 C11 108.9(3)
C7 C8 C9 116.6(4)
C7 C8 H8 121.7
C9 C8 H8 121.7
C10 C9 C8 120.2(4)
C10 C9 H9 119.9
C8 C9 H9 119.9
N2 C10 C9 124.5(4)
N2 C10 H10 117.7
C9 C10 H10 117.7
O1 C11 C2 126.1(4)
O1 C11 C7 128.1(4)
C2 C11 C7 105.8(3)
C13 C12 C17 116.7(3)
C13 C12 I1 122.2(3)
C17 C12 I1 121.0(3)
F1 C13 C14 118.5(3)
F1 C13 C12 119.3(3)
C14 C13 C12 122.1(3)
F2 C14 C13 119.4(3)
F2 C14 C15 119.7(4)
C13 C14 C15 120.9(3)
C16 C15 C14 117.4(4)
C16 C15 I2 121.0(3)
C14 C15 I2 121.6(3)
F3 C16 C17 118.6(3)
F3 C16 C15 120.3(3)
C17 C16 C15 121.1(3)
F4 C17 C16 118.5(3)
F4 C17 C12 119.7(3)
C16 C17 C12 121.8(3)
C1 N1 C5 114.8(3)
C6 N2 C10 113.4(3)

loop_
_geom_bond_atom_site_label_1
_geom_bond_atom_site_label_2
_geom_bond_distance
C1 N1 1.320(4)
C1 C2 1.398(5)
C1 C6 1.500(5)
C2 C3 1.393(6)
C2 C11 1.482(6)
C3 C4 1.379(6)
C3 H3 0.9300
C4 C5 1.385(6)
C4 H4 0.9300
C5 N1 1.345(5)
C5 H5 0.9300
C6 N2 1.331(4)
C6 C7 1.386(5)
C7 C8 1.377(5)
C7 C11 1.486(6)
C8 C9 1.378(6)
C8 H8 0.9300
C9 C10 1.376(6)
C9 H9 0.9300
C10 N2 1.363(5)
C10 H10 0.9300
C11 O1 1.215(4)
C12 C13 1.377(5)
C12 C17 1.380(5)
C12 I1 2.089(4)
C13 F1 1.351(4)
C13 C14 1.364(5)
C14 F2 1.343(4)
C14 C15 1.388(5)
C15 C16 1.376(5)
C15 I2 2.081(4)
C16 F3 1.341(4)
C16 C17 1.373(5)
C17 F4 1.348(4)

loop_
_geom_torsion_atom_site_label_1
_geom_torsion_atom_site_label_2
_geom_torsion_atom_site_label_3
_geom_torsion_atom_site_label_4
_geom_torsion
N1 C1 C2 C3 -1.2(5)
C6 C1 C2 C3 178.5(3)
N1 C1 C2 C11 -179.6(3)
C6 C1 C2 C11 0.1(4)
C1 C2 C3 C4 0.1(5)
C11 C2 C3 C4 178.0(4)
C2 C3 C4 C5 0.9(6)
C3 C4 C5 N1 -0.8(7)
N1 C1 C6 N2 0.5(6)
C2 C1 C6 N2 -179.3(3)
N1 C1 C6 C7 179.4(3)
C2 C1 C6 C7 -0.4(4)
N2 C6 C7 C8 0.1(6)
C1 C6 C7 C8 -178.8(3)
N2 C6 C7 C11 179.4(3)
C1 C6 C7 C11 0.4(4)
C6 C7 C8 C9 -0.5(6)
C11 C7 C8 C9 -179.5(4)
C7 C8 C9 C10 0.5(6)
C8 C9 C10 N2 -0.1(7)
C3 C2 C11 O1 0.9(7)
C1 C2 C11 O1 179.1(4)
C3 C2 C11 C7 -178.0(4)
C1 C2 C11 C7 0.1(4)
C8 C7 C11 O1 -0.1(7)
C6 C7 C11 O1 -179.3(4)
C8 C7 C11 C2 178.8(4)
C6 C7 C11 C2 -0.4(4)
C17 C12 C13 F1 179.1(3)
I1 C12 C13 F1 1.2(5)
C17 C12 C13 C14 -0.1(5)
I1 C12 C13 C14 -178.0(3)
F1 C13 C14 F2 0.1(5)
C12 C13 C14 F2 179.3(3)
F1 C13 C14 C15 179.8(3)
C12 C13 C14 C15 -1.0(6)
F2 C14 C15 C16 -179.5(3)
C13 C14 C15 C16 0.9(5)
F2 C14 C15 I2 -2.4(5)
C13 C14 C15 I2 177.9(3)
C14 C15 C16 F3 179.2(3)
I2 C15 C16 F3 2.2(5)
C14 C15 C16 C17 0.3(5)
I2 C15 C16 C17 -176.8(3)
F3 C16 C17 F4 -0.3(5)
C15 C16 C17 F4 178.7(3)
F3 C16 C17 C12 179.6(3)
C15 C16 C17 C12 -1.4(6)
C13 C12 C17 F4 -178.8(3)
I1 C12 C17 F4 -0.9(4)
C13 C12 C17 C16 1.3(5)
I1 C12 C17 C16 179.2(3)
C2 C1 N1 C5 1.3(5)
C6 C1 N1 C5 -178.4(3)
C4 C5 N1 C1 -0.3(6)
C7 C6 N2 C10 0.2(5)
C1 C6 N2 C10 179.0(3)
C9 C10 N2 C6 -0.2(6)

loop_
_cod_related_entry_id
_cod_related_entry_database
_cod_related_entry_code
1 ChemSpider 30661334
